data_7037709
loop_
_publ_author_name
'Yang, Jian-Hui'
'Cheng, Ru-Mei'
'Jia, Yan-Yan'
'Jin, Jin'
'Yang, Bing-Bing'
'Cao, Zhi'
'Liu, Bin'

_publ_section_title
;
 Chlorine and temperature directed self-assembly of Mg-Ru2(ii,iii)
 carbonates and particle size dependent magnetic properties.
;
_journal_issue 7
_journal_name_full 'Dalton transactions (Cambridge, England : 2003)'
_journal_page_first 2945
_journal_page_last 2954
_journal_paper_doi 10.1039/c5dt04463d
_journal_volume 45
_journal_year 2016
_chemical_formula_moiety 'C4 H22 Cl K2 Mg2 O23 Ru2, 2(Cl)'
_chemical_formula_sum 'C4 H29 Cl3 K2 Mg2 O23 Ru2'
_chemical_formula_weight 880.58
_chemical_name_systematic
; 
 ? 
;
_space_group_IT_number 42
_symmetry_cell_setting orthorhombic
_symmetry_space_group_name_Hall 'F 2 -2'
_symmetry_space_group_name_H-M 'F m m 2'
_atom_sites_solution_hydrogens geom
_atom_sites_solution_primary direct
_atom_sites_solution_secondary difmap
_audit_creation_method SHELXL-97
_audit_update_record
;
2014-05-30 deposited with the CCDC.
2015-12-21 downloaded from the CCDC.
;
_cell_angle_alpha 90.00
_cell_angle_beta 90.00
_cell_angle_gamma 90.00
_cell_formula_units_Z 4
_cell_length_a 14.392(3)
_cell_length_b 15.699(3)
_cell_length_c 10.741(2)
_cell_measurement_temperature 293(2)
_cell_volume 2426.8(8)
_computing_cell_refinement 'Bruker SMART'
_computing_data_collection 'Bruker SMART'
_computing_data_reduction 'Bruker SHELXTL'
_computing_molecular_graphics 'Bruker SHELXTL'
_computing_publication_material 'Bruker SHELXTL'
_computing_structure_refinement 'SHELXL-97 (Sheldrick, 1997)'
_computing_structure_solution 'SHELXS-97 (Sheldrick, 1990)'
_diffrn_ambient_temperature 293(2)
_diffrn_measured_fraction_theta_full 0.996
_diffrn_measured_fraction_theta_max 0.996
_diffrn_measurement_device_type 'APEX II CCD'
_diffrn_measurement_method '\w-\p scans'
_diffrn_radiation_monochromator graphite
_diffrn_radiation_source 'fine-focus sealed tube'
_diffrn_radiation_type MoK\a
_diffrn_radiation_wavelength 0.71073
_diffrn_reflns_av_R_equivalents 0.0173
_diffrn_reflns_av_sigmaI/netI 0.0150
_diffrn_reflns_limit_h_max 18
_diffrn_reflns_limit_h_min -18
_diffrn_reflns_limit_k_max 20
_diffrn_reflns_limit_k_min -20
_diffrn_reflns_limit_l_max 13
_diffrn_reflns_limit_l_min -13
_diffrn_reflns_number 6345
_diffrn_reflns_theta_full 27.44
_diffrn_reflns_theta_max 27.44
_diffrn_reflns_theta_min 3.79
_exptl_absorpt_coefficient_mu 2.070
_exptl_absorpt_correction_T_max 0.8198
_exptl_absorpt_correction_T_min 0.7466
_exptl_absorpt_correction_type multi-scan
_exptl_absorpt_process_details sadab
_exptl_crystal_colour red-brown
_exptl_crystal_density_diffrn 2.410
_exptl_crystal_density_method 'not measured'
_exptl_crystal_description block
_exptl_crystal_F_000 1752
_exptl_crystal_size_max 0.15
_exptl_crystal_size_mid 0.12
_exptl_crystal_size_min 0.10
_refine_diff_density_max 1.152
_refine_diff_density_min -0.525
_refine_diff_density_rms 0.095
_refine_ls_abs_structure_details 'Flack H D (1983), Acta Cryst. A39, 876-881'
_refine_ls_abs_structure_Flack 0.13(4)
_refine_ls_extinction_method none
_refine_ls_goodness_of_fit_ref 1.094
_refine_ls_hydrogen_treatment constr
_refine_ls_matrix_type full
_refine_ls_number_parameters 94
_refine_ls_number_reflns 1500
_refine_ls_number_restraints 19
_refine_ls_restrained_S_all 1.088
_refine_ls_R_factor_all 0.0196
_refine_ls_R_factor_gt 0.0193
_refine_ls_shift/su_max 0.000
_refine_ls_shift/su_mean 0.000
_refine_ls_structure_factor_coef Fsqd
_refine_ls_weighting_details 'calc w=1/[\s^2^(Fo^2^)+(0.0312P)^2^+7.1798P] where P=(Fo^2^+2Fc^2^)/3'
_refine_ls_weighting_scheme calc
_refine_ls_wR_factor_gt 0.0518
_refine_ls_wR_factor_ref 0.0520
_reflns_number_gt 1482
_reflns_number_total 1500
_reflns_threshold_expression >2sigma(I)
_cod_data_source_file c5dt04463d2.cif
_cod_data_source_block mgrucl
_cod_depositor_comments
;
The following automatic conversions were performed:

'_symmetry_cell_setting' value 'Orthorhombic' changed to
'orthorhombic' according to
/usr/data/users/saulius/crontab/automatic-downloads/rss-feeds/RSC/lib/dictionaries/cif_core.dic
dictionary named 'cif_core.dic' version 2.4.2 from 2011-04-26.

Automatic conversion script
Id: cif_fix_values 4268 2015-11-12 08:31:59Z antanas 

 Adding full bibliography for 7037708--7037711.cif.
;
_cod_database_code 7037709

loop_
_symmetry_equiv_pos_as_xyz
'x, y, z'
'-x, -y, z'
'x, -y, z'
'-x, y, z'
'x, y+1/2, z+1/2'
'-x, -y+1/2, z+1/2'
'x, -y+1/2, z+1/2'
'-x, y+1/2, z+1/2'
'x+1/2, y, z+1/2'
'-x+1/2, -y, z+1/2'
'x+1/2, -y, z+1/2'
'-x+1/2, y, z+1/2'
'x+1/2, y+1/2, z'
'-x+1/2, -y+1/2, z'
'x+1/2, -y+1/2, z'
'-x+1/2, y+1/2, z'

loop_
_atom_site_label
_atom_site_type_symbol
_atom_site_fract_x
_atom_site_fract_y
_atom_site_fract_z
_atom_site_U_iso_or_equiv
_atom_site_adp_type
_atom_site_occupancy
_atom_site_symmetry_multiplicity
_atom_site_calc_flag
_atom_site_refinement_flags
Ru1 Ru 1.0000 0.5000 0.48603(3) 0.00933(11) Uani 1 4 d S
Ru2 Ru 1.0000 0.5000 0.69584(3) 0.00997(11) Uani 1 4 d S
Mg1 Mg 0.7500 0.7500 0.74120(12) 0.0116(2) Uani 1 2 d S
K1 K 0.75552(14) 0.5000 0.84080(16) 0.0428(3) Uani 1 2 d S
Cl1 Cl 1.0000 0.5000 0.25026(17) 0.0251(4) Uani 1 4 d S
Cl2 Cl 0.0000 0.81740(8) 0.51486(11) 0.0315(3) Uani 1 2 d S
C1 C 0.86822(15) 0.62066(14) 0.5947(4) 0.0133(4) Uani 1 1 d U
O1 O 0.89813(13) 0.59164(11) 0.4882(2) 0.0152(4) Uani 1 1 d U
O2 O 0.80545(11) 0.67684(10) 0.5978(3) 0.0155(3) Uani 1 1 d U
O3 O 0.90138(13) 0.59050(14) 0.6976(2) 0.0170(4) Uani 1 1 d U
O4 O 1.0000 0.5000 0.9123(7) 0.056(2) Uani 1 4 d S
H4B H 0.9686 0.4501 0.9421 0.084 Uiso 0.25 1 d PR
H4C H 0.9686 0.5499 0.9421 0.084 Uiso 0.25 1 d PR
O5 O 0.79832(15) 0.67123(13) 0.88646(18) 0.0191(4) Uani 1 1 d .
H5A H 0.7701 0.6889 0.9643 0.023 Uiso 1 1 d R
H5B H 0.8651 0.6776 0.8944 0.023 Uiso 1 1 d R
O6 O 0.86891(16) 0.82215(14) 0.7502(2) 0.0282(5) Uani 1 1 d .
H6B H 0.9154 0.7977 0.6970 0.042 Uiso 1 1 d R
H6C H 0.8913 0.8230 0.8344 0.042 Uiso 1 1 d R
O7 O 0.8099(3) 0.5000 1.0905(6) 0.0571(10) Uani 1 2 d S
H7A H 0.8124 0.4490 1.1170 0.086 Uiso 0.50 1 d PR
H7B H 0.8631 0.5230 1.0971 0.086 Uiso 0.50 1 d PR

loop_
_atom_site_aniso_label
_atom_site_aniso_U_11
_atom_site_aniso_U_22
_atom_site_aniso_U_33
_atom_site_aniso_U_23
_atom_site_aniso_U_13
_atom_site_aniso_U_12
Ru1 0.0104(2) 0.0096(2) 0.0080(2) 0.000 0.000 0.000
Ru2 0.0093(2) 0.0118(2) 0.0088(2) 0.000 0.000 0.000
Mg1 0.0133(5) 0.0121(5) 0.0093(5) 0.000 0.000 -0.0007(5)
K1 0.0573(7) 0.0307(5) 0.0406(5) 0.000 0.0192(5) 0.000
Cl1 0.0331(9) 0.0263(9) 0.0158(8) 0.000 0.000 0.000
Cl2 0.0227(5) 0.0446(6) 0.0272(6) 0.0048(5) 0.000 0.000
C1 0.0126(9) 0.0129(10) 0.0144(10) -0.0007(15) 0.0005(14) 0.0003(8)
O1 0.0187(9) 0.0150(8) 0.0118(9) 0.0019(11) -0.0038(11) 0.0063(7)
O2 0.0176(8) 0.0163(7) 0.0127(8) -0.0009(11) -0.0006(10) 0.0086(6)
O3 0.0184(10) 0.0214(10) 0.0112(9) 0.0013(11) -0.0029(12) 0.0065(8)
O4 0.112(7) 0.028(4) 0.028(3) 0.000 0.000 0.000
O5 0.0183(10) 0.0233(10) 0.0157(10) 0.0026(7) 0.0025(7) 0.0078(8)
O6 0.0223(11) 0.0375(12) 0.0248(11) -0.0049(10) 0.0024(9) -0.0139(10)
O7 0.046(2) 0.061(2) 0.064(2) 0.000 -0.017(3) 0.000

loop_
_atom_type_symbol
_atom_type_description
_atom_type_scat_dispersion_real
_atom_type_scat_dispersion_imag
_atom_type_scat_source
C C 0.0033 0.0016 'International Tables Vol C Tables 4.2.6.8 and 6.1.1.4'
H H 0.0000 0.0000 'International Tables Vol C Tables 4.2.6.8 and 6.1.1.4'
O O 0.0106 0.0060 'International Tables Vol C Tables 4.2.6.8 and 6.1.1.4'
Cl Cl 0.1484 0.1585 'International Tables Vol C Tables 4.2.6.8 and 6.1.1.4'
Mg Mg 0.0486 0.0363 'International Tables Vol C Tables 4.2.6.8 and 6.1.1.4'
Ru Ru -1.2594 0.8363 'International Tables Vol C Tables 4.2.6.8 and 6.1.1.4'
K K 0.2009 0.2494 'International Tables Vol C Tables 4.2.6.8 and 6.1.1.4'

loop_
_geom_angle_atom_site_label_1
_geom_angle_atom_site_label_2
_geom_angle_atom_site_label_3
_geom_angle
_geom_angle_site_symmetry_1
_geom_angle_site_symmetry_3
O1 Ru1 O1 178.70(15) 4_755 3_565
O1 Ru1 O1 88.91(11) 4_755 2_765
O1 Ru1 O1 91.07(11) 3_565 2_765
O1 Ru1 O1 91.07(11) 4_755 .
O1 Ru1 O1 88.91(11) 3_565 .
O1 Ru1 O1 178.70(15) 2_765 .
O1 Ru1 Ru2 89.35(7) 4_755 .
O1 Ru1 Ru2 89.35(7) 3_565 .
O1 Ru1 Ru2 89.35(7) 2_765 .
O1 Ru1 Ru2 89.35(7) . .
O1 Ru1 Cl1 90.65(7) 4_755 .
O1 Ru1 Cl1 90.65(7) 3_565 .
O1 Ru1 Cl1 90.65(7) 2_765 .
O1 Ru1 Cl1 90.65(7) . .
Ru2 Ru1 Cl1 180.0 . .
O1 Ru1 K1 131.41(6) 4_755 10_664
O1 Ru1 K1 49.26(6) 3_565 10_664
O1 Ru1 K1 131.41(6) 2_765 10_664
O1 Ru1 K1 49.26(6) . 10_664
Ru2 Ru1 K1 112.98(3) . 10_664
Cl1 Ru1 K1 67.02(3) . 10_664
O1 Ru1 K1 49.26(6) 4_755 9_554
O1 Ru1 K1 131.41(6) 3_565 9_554
O1 Ru1 K1 49.26(6) 2_765 9_554
O1 Ru1 K1 131.41(6) . 9_554
Ru2 Ru1 K1 112.98(3) . 9_554
Cl1 Ru1 K1 67.02(3) . 9_554
K1 Ru1 K1 134.03(6) 10_664 9_554
O3 Ru2 O3 178.90(15) 4_755 3_565
O3 Ru2 O3 90.05(12) 4_755 2_765
O3 Ru2 O3 89.94(12) 3_565 2_765
O3 Ru2 O3 89.94(12) 4_755 .
O3 Ru2 O3 90.05(12) 3_565 .
O3 Ru2 O3 178.90(15) 2_765 .
O3 Ru2 Ru1 90.55(8) 4_755 .
O3 Ru2 Ru1 90.55(8) 3_565 .
O3 Ru2 Ru1 90.55(8) 2_765 .
O3 Ru2 Ru1 90.55(8) . .
O3 Ru2 O4 89.45(8) 4_755 .
O3 Ru2 O4 89.45(8) 3_565 .
O3 Ru2 O4 89.45(8) 2_765 .
O3 Ru2 O4 89.45(8) . .
Ru1 Ru2 O4 180.000(2) . .
O3 Ru2 K1 49.45(7) 4_755 2_765
O3 Ru2 K1 129.97(7) 3_565 2_765
O3 Ru2 K1 49.45(7) 2_765 2_765
O3 Ru2 K1 129.97(7) . 2_765
Ru1 Ru2 K1 113.87(3) . 2_765
O4 Ru2 K1 66.13(3) . 2_765
O3 Ru2 K1 129.97(7) 4_755 .
O3 Ru2 K1 49.45(7) 3_565 .
O3 Ru2 K1 129.97(7) 2_765 .
O3 Ru2 K1 49.45(7) . .
Ru1 Ru2 K1 113.87(3) . .
O4 Ru2 K1 66.13(3) . .
K1 Ru2 K1 132.26(6) 2_765 .
O6 Mg1 O6 174.59(15) . 14_665
O6 Mg1 O2 91.13(9) . .
O6 Mg1 O2 92.88(9) 14_665 .
O6 Mg1 O2 92.88(9) . 14_665
O6 Mg1 O2 91.13(9) 14_665 14_665
O2 Mg1 O2 84.46(13) . 14_665
O6 Mg1 O5 85.21(9) . 14_665
O6 Mg1 O5 90.78(9) 14_665 14_665
O2 Mg1 O5 176.34(8) . 14_665
O2 Mg1 O5 95.60(8) 14_665 14_665
O6 Mg1 O5 90.78(9) . .
O6 Mg1 O5 85.21(9) 14_665 .
O2 Mg1 O5 95.60(8) . .
O2 Mg1 O5 176.34(8) 14_665 .
O5 Mg1 O5 84.56(12) 14_665 .
O6 Mg1 K1 58.13(7) . 14_665
O6 Mg1 K1 120.20(8) 14_665 14_665
O2 Mg1 K1 137.27(6) . 14_665
O2 Mg1 K1 69.80(6) 14_665 14_665
O5 Mg1 K1 39.95(6) 14_665 14_665
O5 Mg1 K1 112.18(7) . 14_665
O6 Mg1 K1 120.20(8) . .
O6 Mg1 K1 58.13(7) 14_665 .
O2 Mg1 K1 69.80(6) . .
O2 Mg1 K1 137.27(6) 14_665 .
O5 Mg1 K1 112.18(7) 14_665 .
O5 Mg1 K1 39.95(6) . .
K1 Mg1 K1 149.51(6) 14_665 .
O7 K1 O5 76.72(5) . .
O7 K1 O5 76.72(5) . 3_565
O5 K1 O5 147.35(11) . 3_565
O7 K1 O7 176.96(11) . 10_664
O5 K1 O7 103.76(5) . 10_664
O5 K1 O7 103.76(5) 3_565 10_664
O7 K1 O3 107.44(11) . .
O5 K1 O3 58.35(6) . .
O5 K1 O3 113.27(8) 3_565 .
O7 K1 O3 75.19(10) 10_664 .
O7 K1 O3 107.44(11) . 3_565
O5 K1 O3 113.27(8) . 3_565
O5 K1 O3 58.35(6) 3_565 3_565
O7 K1 O3 75.19(10) 10_664 3_565
O3 K1 O3 57.27(9) . 3_565
O7 K1 O1 72.98(11) . 10_665
O5 K1 O1 121.11(7) . 10_665
O5 K1 O1 67.62(6) 3_565 10_665
O7 K1 O1 104.37(11) 10_664 10_665
O3 K1 O1 179.06(8) . 10_665
O3 K1 O1 123.49(4) 3_565 10_665
O7 K1 O1 72.98(11) . 12_655
O5 K1 O1 67.62(6) . 12_655
O5 K1 O1 121.11(7) 3_565 12_655
O7 K1 O1 104.37(11) 10_664 12_655
O3 K1 O1 123.49(4) . 12_655
O3 K1 O1 179.06(8) 3_565 12_655
O1 K1 O1 55.75(8) 10_665 12_655
O7 K1 Ru2 97.61(11) . .
O5 K1 Ru2 82.52(6) . .
O5 K1 Ru2 82.52(6) 3_565 .
O7 K1 Ru2 85.42(9) 10_664 .
O3 K1 Ru2 30.98(4) . .
O3 K1 Ru2 30.98(4) 3_565 .
O1 K1 Ru2 149.94(5) 10_665 .
O1 K1 Ru2 149.94(5) 12_655 .
O7 K1 Ru1 83.27(10) . 9_455
O5 K1 Ru1 97.71(5) . 9_455
O5 K1 Ru1 97.71(5) 3_565 9_455
O7 K1 Ru1 93.69(10) 10_664 9_455
O3 K1 Ru1 148.69(5) . 9_455
O3 K1 Ru1 148.69(5) 3_565 9_455
O1 K1 Ru1 30.39(4) 10_665 9_455
O1 K1 Ru1 30.39(4) 12_655 9_455
Ru2 K1 Ru1 179.12(6) . 9_455
O7 K1 Mg1 104.94(3) . 3_565
O5 K1 Mg1 167.44(7) . 3_565
O5 K1 Mg1 28.91(4) 3_565 3_565
O7 K1 Mg1 75.25(3) 10_664 3_565
O3 K1 Mg1 109.86(6) . 3_565
O3 K1 Mg1 54.21(4) 3_565 3_565
O1 K1 Mg1 70.74(4) 10_665 3_565
O1 K1 Mg1 124.91(6) 12_655 3_565
Ru2 K1 Mg1 84.92(3) . 3_565
Ru1 K1 Mg1 94.86(3) 9_455 3_565
O7 K1 Mg1 104.94(3) . .
O5 K1 Mg1 28.91(4) . .
O5 K1 Mg1 167.44(7) 3_565 .
O7 K1 Mg1 75.25(3) 10_664 .
O3 K1 Mg1 54.21(4) . .
O3 K1 Mg1 109.86(6) 3_565 .
O1 K1 Mg1 124.91(6) 10_665 .
O1 K1 Mg1 70.74(4) 12_655 .
Ru2 K1 Mg1 84.92(3) . .
Ru1 K1 Mg1 94.86(3) 9_455 .
Mg1 K1 Mg1 149.43(6) 3_565 .
O2 C1 O3 119.8(3) . .
O2 C1 O1 120.2(3) . .
O3 C1 O1 119.97(19) . .
C1 O1 Ru1 119.36(19) . .
C1 O1 K1 112.17(14) . 10_664
Ru1 O1 K1 100.35(8) . 10_664
C1 O2 Mg1 132.8(2) . .
C1 O3 Ru2 120.8(2) . .
C1 O3 K1 110.94(15) . .
Ru2 O3 K1 99.58(9) . .
Ru2 O4 H4B 109.5 . .
Ru2 O4 H4C 109.5 . .
H4B O4 H4C 109.5 . .
Mg1 O5 K1 111.14(9) . .
Mg1 O5 H5A 109.4 . .
K1 O5 H5A 109.5 . .
Mg1 O5 H5B 109.4 . .
K1 O5 H5B 109.4 . .
H5A O5 H5B 108.0 . .
Mg1 O6 H6B 109.4 . .
Mg1 O6 H6C 109.3 . .
H6B O6 H6C 109.5 . .
K1 O7 K1 144.45(16) . 10_665
K1 O7 H7A 109.5 . .
K1 O7 H7A 72.4 10_665 .
K1 O7 H7B 109.4 . .
K1 O7 H7B 102.6 10_665 .
H7A O7 H7B 109.5 . .

loop_
_geom_bond_atom_site_label_1
_geom_bond_atom_site_label_2
_geom_bond_distance
_geom_bond_site_symmetry_2
Ru1 O1 2.0541(18) 4_755
Ru1 O1 2.0541(18) 3_565
Ru1 O1 2.0541(18) 2_765
Ru1 O1 2.0541(18) .
Ru1 Ru2 2.2535(6) .
Ru1 Cl1 2.5323(19) .
Ru1 K1 3.995(2) 10_664
Ru1 K1 3.995(2) 9_554
Ru2 O3 2.008(2) 4_755
Ru2 O3 2.008(2) 3_565
Ru2 O3 2.008(2) 2_765
Ru2 O3 2.008(2) .
Ru2 O4 2.325(8) .
Ru2 K1 3.848(2) 2_765
Ru2 K1 3.848(2) .
Mg1 O6 2.055(2) .
Mg1 O6 2.055(2) 14_665
Mg1 O2 2.081(3) .
Mg1 O2 2.081(3) 14_665
Mg1 O5 2.109(2) 14_665
Mg1 O5 2.109(2) .
Mg1 K1 4.0687(9) 14_665
Mg1 K1 4.0687(9) .
K1 O7 2.794(7) .
K1 O5 2.801(2) .
K1 O5 2.801(2) 3_565
K1 O7 2.848(7) 10_664
K1 O3 2.965(3) .
K1 O3 2.965(3) 3_565
K1 O1 3.077(3) 10_665
K1 O1 3.077(3) 12_655
K1 Ru1 3.995(2) 9_455
K1 Mg1 4.0688(9) 3_565
C1 O2 1.263(3) .
C1 O3 1.294(4) .
C1 O1 1.304(4) .
O1 K1 3.077(3) 10_664
O4 H4B 0.9600 .
O4 H4C 0.9600 .
O5 H5A 0.9700 .
O5 H5B 0.9700 .
O6 H6B 0.9600 .
O6 H6C 0.9600 .
O7 K1 2.848(7) 10_665
O7 H7A 0.8501 .
O7 H7B 0.8500 .
